data_2223374
loop_
_publ_author_name
'Su, Qing'
'Wu, Qiao-Lin'
'Ye, Ling'
'Mu, Ying'

_publ_section_title
;
 2-[(2,6-Diethylphenyl)iminomethyl]-<i>N</i>-(2-methoxyphenyl)aniline
;
_journal_coeditor_code FL2258
_journal_issue 10
_journal_name_full 'Acta Crystallographica Section E'
_journal_page_first o2537
_journal_paper_doi 10.1107/S1600536809037969
_journal_volume 65
_journal_year 2009
_chemical_formula_iupac 'C24 H26 N2 O'
_chemical_formula_moiety 'C24 H26 N2 O'
_chemical_formula_sum 'C24 H26 N2 O'
_chemical_formula_weight 358.47
_chemical_name_systematic
;
2-[(2,6-Diethylphenyl)iminomethyl]-<i>N</i>-(2-methoxyphenyl)aniline
;
_space_group_IT_number 14
_symmetry_cell_setting monoclinic
_symmetry_space_group_name_Hall '-P 2ybc'
_symmetry_space_group_name_H-M 'P 1 21/c 1'
_atom_sites_solution_hydrogens geom
_atom_sites_solution_primary direct
_atom_sites_solution_secondary difmap
_cell_angle_alpha 90.00
_cell_angle_beta 97.88(3)
_cell_angle_gamma 90.00
_cell_formula_units_Z 4
_cell_length_a 12.930(3)
_cell_length_b 7.4757(15)
_cell_length_c 21.303(4)
_cell_measurement_reflns_used 14731
_cell_measurement_temperature 295(2)
_cell_measurement_theta_max 27.48
_cell_measurement_theta_min 3.16
_cell_volume 2039.7(7)
_computing_cell_refinement 'RAPID-AUTO (Rigaku, 1998)'
_computing_data_collection 'RAPID-AUTO (Rigaku, 1998)'
_computing_data_reduction 'CrystalStructure (Rigaku/MSC, 2002)'
_computing_molecular_graphics 'XP in SHELXTL Sheldrick, 2008)'
_computing_publication_material 'SHELXTL (Sheldrick, 2008)'
_computing_structure_refinement 'SHELXL97 (Sheldrick, 2008)'
_computing_structure_solution 'SHELXS97 (Sheldrick, 2008)'
_diffrn_ambient_temperature 295(2)
_diffrn_measured_fraction_theta_full 0.997
_diffrn_measured_fraction_theta_max 0.997
_diffrn_measurement_device_type 'Rigaku R-AXIS RAPID'
_diffrn_measurement_method \w
_diffrn_radiation_monochromator graphite
_diffrn_radiation_source 'fine-focus sealed tube'
_diffrn_radiation_type MoK\a
_diffrn_radiation_wavelength 0.71073
_diffrn_reflns_av_R_equivalents 0.0349
_diffrn_reflns_av_sigmaI/netI 0.0264
_diffrn_reflns_limit_h_max 16
_diffrn_reflns_limit_h_min -16
_diffrn_reflns_limit_k_max 9
_diffrn_reflns_limit_k_min -9
_diffrn_reflns_limit_l_max 27
_diffrn_reflns_limit_l_min -27
_diffrn_reflns_number 19406
_diffrn_reflns_theta_full 27.48
_diffrn_reflns_theta_max 27.48
_diffrn_reflns_theta_min 3.16
_diffrn_standards_decay_% 0
_diffrn_standards_interval_count 0
_diffrn_standards_interval_time 0
_diffrn_standards_number 0
_exptl_absorpt_coefficient_mu 0.071
_exptl_absorpt_correction_T_max 0.9864
_exptl_absorpt_correction_T_min 0.9693
_exptl_absorpt_correction_type multi-scan
_exptl_absorpt_process_details '(SADABS; Bruker, 2001)'
_exptl_crystal_colour yellow
_exptl_crystal_density_diffrn 1.167
_exptl_crystal_density_method 'not measured'
_exptl_crystal_description block
_exptl_crystal_F_000 768
_exptl_crystal_size_max 0.44
_exptl_crystal_size_mid 0.40
_exptl_crystal_size_min 0.19
_refine_diff_density_max 0.187
_refine_diff_density_min -0.170
_refine_ls_extinction_coef 0.0251(17)
_refine_ls_extinction_expression Fc^*^=kFc[1+0.001xFc^2^\l^3^/sin(2\q)]^-1/4^
_refine_ls_extinction_method 'SHELXL97 (Sheldrick, 2008)'
_refine_ls_goodness_of_fit_ref 1.058
_refine_ls_hydrogen_treatment mixed
_refine_ls_matrix_type full
_refine_ls_number_parameters 252
_refine_ls_number_reflns 4670
_refine_ls_number_restraints 0
_refine_ls_restrained_S_all 1.058
_refine_ls_R_factor_all 0.0564
_refine_ls_R_factor_gt 0.0403
_refine_ls_shift/su_max 0.000
_refine_ls_shift/su_mean 0.000
_refine_ls_structure_factor_coef Fsqd
_refine_ls_weighting_details 'calc w=1/[\s^2^(Fo^2^)+(0.0487P)^2^+0.2475P] where P=(Fo^2^+2Fc^2^)/3'
_refine_ls_weighting_scheme calc
_refine_ls_wR_factor_gt 0.0999
_refine_ls_wR_factor_ref 0.1078
_reflns_number_gt 3515
_reflns_number_total 4670
_reflns_threshold_expression I>2\s(I)
_cod_data_source_file fl2258.cif
_cod_data_source_block I
_cod_depositor_comments
;
The following automatic conversions were performed:

'_chemical_melting_point' value 'not measured' was changed to '?' -
the value is undefined or not given.

Automatic conversion script
Id: cif_fix_values 1646 2011-03-28 12:23:43Z adriana 

The following automatic conversions were performed:

'_chemical_melting_point' value 'not measured' was changed to '?' -
the value is undefined or not given.

Automatic conversion script
Id: cif_fix_values 1715 2011-07-08 13:25:40Z adriana 
;
_cod_original_sg_symbol_H-M 'P 21/c'
_cod_database_code 2223374
_cod_database_fobs_code 2223374

loop_
_symmetry_equiv_pos_as_xyz
'x, y, z'
'-x, y+1/2, -z+1/2'
'-x, -y, -z'
'x, -y-1/2, z-1/2'

loop_
_atom_site_type_symbol
_atom_site_label
_atom_site_fract_x
_atom_site_fract_y
_atom_site_fract_z
_atom_site_U_iso_or_equiv
_atom_site_adp_type
_atom_site_calc_flag
_atom_site_refinement_flags
_atom_site_occupancy
_atom_site_disorder_assembly
_atom_site_disorder_group
O O1 0.52847(8) 1.56960(13) 0.17089(5) 0.0608(3) Uani d . 1 . .
N N1 0.28321(8) 0.98441(15) 0.08469(5) 0.0460(3) Uani d . 1 . .
N N2 0.12969(8) 0.75355(13) 0.10555(5) 0.0405(2) Uani d . 1 . .
C C1 0.28918(8) 0.88995(15) 0.03007(5) 0.0363(3) Uani d . 1 . .
C C2 0.22193(8) 0.74272(15) 0.01420(5) 0.0367(3) Uani d . 1 . .
C C3 0.22900(9) 0.64858(17) -0.04164(6) 0.0436(3) Uani d . 1 . .
H H3 0.1840 0.5530 -0.0523 0.052 Uiso calc R 1 . .
C C4 0.30038(10) 0.69250(19) -0.08147(6) 0.0507(3) Uani d . 1 . .
H H4 0.3037 0.6282 -0.1185 0.061 Uiso calc R 1 . .
C C5 0.36708(10) 0.83456(19) -0.06505(6) 0.0500(3) Uani d . 1 . .
H H5 0.4164 0.8647 -0.0912 0.060 Uiso calc R 1 . .
C C6 0.36198(9) 0.93198(17) -0.01092(6) 0.0443(3) Uani d . 1 . .
H H6 0.4075 1.0274 -0.0012 0.053 Uiso calc R 1 . .
C C7 0.14318(9) 0.68530(16) 0.05253(5) 0.0390(3) Uani d . 1 . .
H H7 0.0994 0.5918 0.0372 0.047 Uiso calc R 1 . .
C C8 0.04576(9) 0.68824(16) 0.13614(5) 0.0392(3) Uani d . 1 . .
C C9 0.06378(10) 0.54991(16) 0.18027(6) 0.0455(3) Uani d . 1 . .
C C10 -0.01957(12) 0.49231(18) 0.21017(7) 0.0554(4) Uani d . 1 . .
H H10 -0.0096 0.3997 0.2395 0.067 Uiso calc R 1 . .
C C11 -0.11638(12) 0.5703(2) 0.19697(7) 0.0582(4) Uani d . 1 . .
H H11 -0.1714 0.5293 0.2170 0.070 Uiso calc R 1 . .
C C12 -0.13204(10) 0.7088(2) 0.15432(7) 0.0535(4) Uani d . 1 . .
H H12 -0.1978 0.7610 0.1461 0.064 Uiso calc R 1 . .
C C13 -0.05162(9) 0.77272(17) 0.12316(6) 0.0439(3) Uani d . 1 . .
C C14 0.17116(13) 0.4706(2) 0.19727(7) 0.0612(4) Uani d . 1 . .
H H14A 0.2026 0.4539 0.1589 0.073 Uiso calc R 1 . .
H H14B 0.1649 0.3540 0.2164 0.073 Uiso calc R 1 . .
C C15 0.24158(13) 0.5868(3) 0.24255(9) 0.0841(5) Uani d . 1 . .
H H15A 0.2506 0.7006 0.2231 0.126 Uiso calc R 1 . .
H H15B 0.3082 0.5296 0.2528 0.126 Uiso calc R 1 . .
H H15C 0.2107 0.6041 0.2806 0.126 Uiso calc R 1 . .
C C16 -0.06704(11) 0.9317(2) 0.07983(7) 0.0566(4) Uani d . 1 . .
H H16A -0.1412 0.9560 0.0700 0.068 Uiso calc R 1 . .
H H16B -0.0408 0.9033 0.0405 0.068 Uiso calc R 1 . .
C C17 -0.01226(13) 1.0986(2) 0.10827(9) 0.0700(4) Uani d . 1 . .
H H17A -0.0415 1.1328 0.1455 0.105 Uiso calc R 1 . .
H H17B -0.0215 1.1940 0.0779 0.105 Uiso calc R 1 . .
H H17C 0.0609 1.0744 0.1194 0.105 Uiso calc R 1 . .
C C18 0.34258(9) 1.13770(16) 0.10489(6) 0.0398(3) Uani d . 1 . .
C C19 0.39696(10) 1.14282(17) 0.16584(6) 0.0452(3) Uani d . 1 . .
H H19 0.3931 1.0463 0.1929 0.054 Uiso calc R 1 . .
C C20 0.45650(10) 1.28936(18) 0.18645(6) 0.0487(3) Uani d . 1 . .
H H20 0.4920 1.2915 0.2275 0.058 Uiso calc R 1 . .
C C21 0.46397(9) 1.43359(17) 0.14663(6) 0.0434(3) Uani d . 1 . .
C C22 0.40796(10) 1.43273(17) 0.08638(6) 0.0455(3) Uani d . 1 . .
H H22 0.4112 1.5299 0.0595 0.055 Uiso calc R 1 . .
C C23 0.34714(9) 1.28581(17) 0.06663(6) 0.0445(3) Uani d . 1 . .
H H23 0.3083 1.2867 0.0265 0.053 Uiso calc R 1 . .
C C24 0.54257(13) 1.7158(2) 0.13088(9) 0.0701(5) Uani d . 1 . .
H H24A 0.5698 1.6736 0.0938 0.105 Uiso calc R 1 . .
H H24B 0.5908 1.7992 0.1531 0.105 Uiso calc R 1 . .
H H24C 0.4767 1.7739 0.1185 0.105 Uiso calc R 1 . .
H H1 0.2406(11) 0.937(2) 0.1104(7) 0.056(4) Uiso d . 1 . .

loop_
_atom_site_aniso_label
_atom_site_aniso_U_11
_atom_site_aniso_U_22
_atom_site_aniso_U_33
_atom_site_aniso_U_12
_atom_site_aniso_U_13
_atom_site_aniso_U_23
O1 0.0714(6) 0.0509(6) 0.0578(6) -0.0154(5) 0.0004(5) -0.0115(5)
N1 0.0485(6) 0.0493(6) 0.0423(6) -0.0118(5) 0.0134(5) -0.0073(5)
N2 0.0442(5) 0.0395(5) 0.0387(5) -0.0029(4) 0.0090(4) 0.0020(4)
C1 0.0339(5) 0.0391(6) 0.0354(6) 0.0038(4) 0.0026(4) 0.0005(5)
C2 0.0359(5) 0.0382(6) 0.0355(6) 0.0032(5) 0.0035(5) 0.0024(5)
C3 0.0442(6) 0.0432(7) 0.0432(6) 0.0000(5) 0.0051(5) -0.0054(5)
C4 0.0533(7) 0.0565(8) 0.0442(7) 0.0027(6) 0.0135(6) -0.0108(6)
C5 0.0448(7) 0.0593(8) 0.0491(7) 0.0014(6) 0.0179(6) -0.0019(6)
C6 0.0372(6) 0.0471(7) 0.0498(7) -0.0025(5) 0.0100(5) -0.0018(6)
C7 0.0407(6) 0.0356(6) 0.0403(6) -0.0022(5) 0.0040(5) 0.0010(5)
C8 0.0452(6) 0.0371(6) 0.0364(6) -0.0069(5) 0.0096(5) -0.0048(5)
C9 0.0601(7) 0.0365(6) 0.0422(7) -0.0020(5) 0.0155(6) -0.0023(5)
C10 0.0805(10) 0.0415(7) 0.0488(7) -0.0124(7) 0.0252(7) -0.0025(6)
C11 0.0649(9) 0.0601(9) 0.0549(8) -0.0248(7) 0.0274(7) -0.0164(7)
C12 0.0436(7) 0.0638(9) 0.0543(8) -0.0100(6) 0.0105(6) -0.0166(7)
C13 0.0430(6) 0.0475(7) 0.0403(6) -0.0063(5) 0.0027(5) -0.0077(5)
C14 0.0806(10) 0.0491(8) 0.0576(9) 0.0180(7) 0.0223(8) 0.0147(7)
C15 0.0681(10) 0.0977(14) 0.0828(12) 0.0204(10) -0.0036(9) 0.0036(11)
C16 0.0490(7) 0.0647(9) 0.0534(8) 0.0063(6) -0.0028(6) 0.0061(7)
C17 0.0731(10) 0.0509(9) 0.0823(11) 0.0074(7) -0.0021(8) 0.0104(8)
C18 0.0384(6) 0.0414(6) 0.0404(6) -0.0009(5) 0.0078(5) -0.0056(5)
C19 0.0549(7) 0.0443(7) 0.0369(6) -0.0011(6) 0.0081(5) 0.0005(5)
C20 0.0579(8) 0.0530(8) 0.0338(6) -0.0018(6) 0.0009(5) -0.0055(5)
C21 0.0444(6) 0.0408(7) 0.0447(7) -0.0008(5) 0.0057(5) -0.0096(5)
C22 0.0494(7) 0.0398(7) 0.0467(7) 0.0027(5) 0.0043(5) 0.0024(5)
C23 0.0440(6) 0.0467(7) 0.0404(6) 0.0017(5) -0.0026(5) 0.0000(5)
C24 0.0739(10) 0.0446(8) 0.0899(12) -0.0133(7) 0.0053(9) -0.0044(8)

loop_
_atom_type_symbol
_atom_type_description
_atom_type_scat_dispersion_real
_atom_type_scat_dispersion_imag
_atom_type_scat_source
C C 0.0033 0.0016 'International Tables Vol C Tables 4.2.6.8 and 6.1.1.4'
H H 0.0000 0.0000 'International Tables Vol C Tables 4.2.6.8 and 6.1.1.4'
N N 0.0061 0.0033 'International Tables Vol C Tables 4.2.6.8 and 6.1.1.4'
O O 0.0106 0.0060 'International Tables Vol C Tables 4.2.6.8 and 6.1.1.4'

loop_
_geom_angle_atom_site_label_1
_geom_angle_atom_site_label_2
_geom_angle_atom_site_label_3
_geom_angle_site_symmetry_1
_geom_angle_site_symmetry_3
_geom_angle
_geom_angle_publ_flag
C21 O1 C24 . . 117.94(11) ?
C1 N1 C18 . . 125.73(10) ?
C1 N1 H1 . . 115.0(9) ?
C18 N1 H1 . . 119.1(9) ?
C7 N2 C8 . . 118.26(10) ?
N1 C1 C6 . . 122.17(11) ?
N1 C1 C2 . . 119.91(10) ?
C6 C1 C2 . . 117.90(10) ?
C3 C2 C1 . . 119.07(10) ?
C3 C2 C7 . . 117.53(11) ?
C1 C2 C7 . . 123.38(10) ?
C4 C3 C2 . . 122.20(12) ?
C4 C3 H3 . . 118.9 ?
C2 C3 H3 . . 118.9 ?
C3 C4 C5 . . 118.36(12) ?
C3 C4 H4 . . 120.8 ?
C5 C4 H4 . . 120.8 ?
C6 C5 C4 . . 121.32(11) ?
C6 C5 H5 . . 119.3 ?
C4 C5 H5 . . 119.3 ?
C5 C6 C1 . . 121.12(12) ?
C5 C6 H6 . . 119.4 ?
C1 C6 H6 . . 119.4 ?
N2 C7 C2 . . 124.84(11) ?
N2 C7 H7 . . 117.6 ?
C2 C7 H7 . . 117.6 ?
C9 C8 C13 . . 121.95(11) ?
C9 C8 N2 . . 119.61(11) ?
C13 C8 N2 . . 118.34(11) ?
C10 C9 C8 . . 117.96(12) ?
C10 C9 C14 . . 120.89(12) ?
C8 C9 C14 . . 121.10(11) ?
C11 C10 C9 . . 121.01(13) ?
C11 C10 H10 . . 119.5 ?
C9 C10 H10 . . 119.5 ?
C12 C11 C10 . . 120.16(12) ?
C12 C11 H11 . . 119.9 ?
C10 C11 H11 . . 119.9 ?
C11 C12 C13 . . 121.45(13) ?
C11 C12 H12 . . 119.3 ?
C13 C12 H12 . . 119.3 ?
C12 C13 C8 . . 117.43(13) ?
C12 C13 C16 . . 121.32(12) ?
C8 C13 C16 . . 121.18(11) ?
C9 C14 C15 . . 112.50(13) ?
C9 C14 H14A . . 109.1 ?
C15 C14 H14A . . 109.1 ?
C9 C14 H14B . . 109.1 ?
C15 C14 H14B . . 109.1 ?
H14A C14 H14B . . 107.8 ?
C14 C15 H15A . . 109.5 ?
C14 C15 H15B . . 109.5 ?
H15A C15 H15B . . 109.5 ?
C14 C15 H15C . . 109.5 ?
H15A C15 H15C . . 109.5 ?
H15B C15 H15C . . 109.5 ?
C13 C16 C17 . . 112.94(12) ?
C13 C16 H16A . . 109.0 ?
C17 C16 H16A . . 109.0 ?
C13 C16 H16B . . 109.0 ?
C17 C16 H16B . . 109.0 ?
H16A C16 H16B . . 107.8 ?
C16 C17 H17A . . 109.5 ?
C16 C17 H17B . . 109.5 ?
H17A C17 H17B . . 109.5 ?
C16 C17 H17C . . 109.5 ?
H17A C17 H17C . . 109.5 ?
H17B C17 H17C . . 109.5 ?
C23 C18 C19 . . 118.18(11) ?
C23 C18 N1 . . 122.41(11) ?
C19 C18 N1 . . 119.40(11) ?
C20 C19 C18 . . 120.62(12) ?
C20 C19 H19 . . 119.7 ?
C18 C19 H19 . . 119.7 ?
C19 C20 C21 . . 120.54(12) ?
C19 C20 H20 . . 119.7 ?
C21 C20 H20 . . 119.7 ?
O1 C21 C20 . . 115.93(11) ?
O1 C21 C22 . . 124.53(12) ?
C20 C21 C22 . . 119.54(12) ?
C23 C22 C21 . . 119.29(12) ?
C23 C22 H22 . . 120.4 ?
C21 C22 H22 . . 120.4 ?
C18 C23 C22 . . 121.73(12) ?
C18 C23 H23 . . 119.1 ?
C22 C23 H23 . . 119.1 ?
O1 C24 H24A . . 109.5 ?
O1 C24 H24B . . 109.5 ?
H24A C24 H24B . . 109.5 ?
O1 C24 H24C . . 109.5 ?
H24A C24 H24C . . 109.5 ?
H24B C24 H24C . . 109.5 ?

loop_
_geom_bond_atom_site_label_1
_geom_bond_atom_site_label_2
_geom_bond_site_symmetry_2
_geom_bond_distance
_geom_bond_publ_flag
O1 C21 . 1.3704(15) ?
O1 C24 . 1.4130(18) ?
N1 C1 . 1.3723(15) ?
N1 C18 . 1.4131(16) ?
N1 H1 . 0.902(14) ?
N2 C7 . 1.2730(15) ?
N2 C8 . 1.4265(15) ?
C1 C6 . 1.4045(16) ?
C1 C2 . 1.4147(16) ?
C2 C3 . 1.3959(16) ?
C2 C7 . 1.4545(16) ?
C3 C4 . 1.3765(17) ?
C3 H3 . 0.9300 ?
C4 C5 . 1.3824(19) ?
C4 H4 . 0.9300 ?
C5 C6 . 1.3731(18) ?
C5 H5 . 0.9300 ?
C6 H6 . 0.9300 ?
C7 H7 . 0.9300 ?
C8 C9 . 1.3955(17) ?
C8 C13 . 1.4019(17) ?
C9 C10 . 1.3932(18) ?
C9 C14 . 1.507(2) ?
C10 C11 . 1.375(2) ?
C10 H10 . 0.9300 ?
C11 C12 . 1.374(2) ?
C11 H11 . 0.9300 ?
C12 C13 . 1.3925(18) ?
C12 H12 . 0.9300 ?
C13 C16 . 1.5011(19) ?
C14 C15 . 1.508(2) ?
C14 H14A . 0.9700 ?
C14 H14B . 0.9700 ?
C15 H15A . 0.9600 ?
C15 H15B . 0.9600 ?
C15 H15C . 0.9600 ?
C16 C17 . 1.519(2) ?
C16 H16A . 0.9700 ?
C16 H16B . 0.9700 ?
C17 H17A . 0.9600 ?
C17 H17B . 0.9600 ?
C17 H17C . 0.9600 ?
C18 C23 . 1.3809(18) ?
C18 C19 . 1.3898(18) ?
C19 C20 . 1.3758(18) ?
C19 H19 . 0.9300 ?
C20 C21 . 1.3833(19) ?
C20 H20 . 0.9300 ?
C21 C22 . 1.3846(19) ?
C22 C23 . 1.3824(18) ?
C22 H22 . 0.9300 ?
C23 H23 . 0.9300 ?
C24 H24A . 0.9600 ?
C24 H24B . 0.9600 ?
C24 H24C . 0.9600 ?

loop_
_geom_hbond_atom_site_label_D
_geom_hbond_atom_site_label_H
_geom_hbond_atom_site_label_A
_geom_hbond_site_symmetry_A
_geom_hbond_distance_DH
_geom_hbond_distance_HA
_geom_hbond_distance_DA
_geom_hbond_angle_DHA
_geom_hbond_publ_flag
N1 H1 N2 1_555 0.902(14) 1.976(15) 2.7126(15) 137.8(12) y
C5 H5 Cg2 2_665 0.93 2.793 3.5296(8) 136.856 y
C10 H10 Cg1 3_545 0.93 2.837 3.7651(6) 175.652 y
C16 H16A Cg3 2_575 0.97 2.816 3.6614(7) 146.117 y

loop_
_cod_related_entry_id
_cod_related_entry_database
_cod_related_entry_code
1 ChemSpider 24743349
